data_1509926
loop_
_publ_author_name
'Wahl, B.'
'Ruck, M.'

_publ_section_title
;
 Ag3 Bi14 Br21: a subbromide with Bi2(4+) dumbbells and Bi9(5+) polyhedra
 - synthesis, crystal structure and chemical bonding
;
_journal_name_full 'Zeitschrift fuer Anorganische und Allgemeine Chemie'
_journal_page_first 2873
_journal_page_last 2879
_journal_volume 634
_journal_year 2008
_chemical_formula_sum 'Ag3 Bi14 Br21'
_space_group_IT_number 11
_symmetry_space_group_name_Hall '-P 2yb'
_symmetry_space_group_name_H-M 'P 1 21/m 1'
_cell_angle_alpha 90
_cell_angle_beta 108.48
_cell_angle_gamma 90
_cell_formula_units_Z 2
_cell_length_a 12.7778
_cell_length_b 14.6687
_cell_length_c 13.4262
_cell_volume 2386.756
_citation_journal_id_ASTM ZAACAB
_cod_data_source_file silver3-x_22.cif
_cod_data_source_block Ag3Bi14Br21
_cod_database_code 1509926

loop_
_symmetry_equiv_pos_as_xyz
x,y,z
-x,y+1/2,-z
-x,-y,-z
x,-y-1/2,z

loop_
_atom_site_label
_atom_site_type_symbol
_atom_site_fract_x
_atom_site_fract_y
_atom_site_fract_z
_atom_site_occupancy
_atom_site_U_iso_or_equiv
Bi11 Bi 0.91503 0.25 0.07848 1 0.0
Bi9 Bi 0.76042 0.08164 0.03407 1 0.0
Br9 Br-1 0.85219 0.25 0.3107 1 0.0
Bi2 Bi+3 0.54934 0.08034 0.38993 0.5 0.0
Br8 Br-1 0.76444 0.11377 0.54276 1 0.0
Bi8 Bi 0.65226 0.25 -0.29493 1 0.0
Br11 Br-1 0.10258 0.1065 0.02024 1 0.0
Bi1 Bi+3 0.20948 0.08343 0.38916 0.5 0.0
Ag3 Ag+1 0.87954 0.07239 0.38935 0.5 0.0
Br2 Br-1 0.093 0.11493 0.53466 1 0.0
Br3 Br-1 0.17585 0.25 0.29588 1 0.0
Br4 Br-1 0.33582 0.0365 0.25492 1 0.0
Br6 Br-1 0.52199 0.25 0.30006 1 0.0
Br10 Br-1 0.008 0.25 -0.26595 1 0.0
Bi7 Bi 0.63575 0.25 0.07849 1 0.0
Br7 Br-1 0.66481 0.02765 0.24719 1 0.0
Bi5 Bi+2 0.26772 0.25 0.05383 1 0.0
Br12 Br-1 0.31285 0.25 -0.2669 1 0.0
Br1 Br-1 -0.00121 0.02796 0.24601 1 0.0
Bi3 Bi+3 0.87954 0.07239 0.38935 0.5 0.0
Bi4 Bi+2 0.19589 0.17051 -0.16215 0.5 0.0
Br5 Br-1 0.43234 0.11722 0.54302 1 0.0
Ag2 Ag+1 0.54934 0.08034 0.38993 0.5 0.0
Br13 Br-1 0.41119 0.10692 0.01989 1 0.0
Ag1 Ag+1 0.20948 0.08343 0.38916 0.5 0.0
Bi10 Bi 0.8482 0.14259 -0.1451 1 0.0
Bi6 Bi 0.55428 0.14277 -0.14593 1 0.0
